data_1570503
loop_
_publ_author_name
'Haketa, Yohei'
'Komatsu, Kaifu'
'Sei, Hiroi'
'Imoba, Hiroki'
'Ota, Wataru'
'Sato, Tohru'
'Murakami, Yu'
'Tanaka, Hiroki'
'Yasuda, Nobuhiro'
'Tohnai, Norimitsu'
'Maeda, Hiromitsu'

_publ_section_title
;
 Enhanced solid-state phosphorescence of organoplatinum &#x3c0;-systems by
 ion-pairing assembly.
;
_journal_issue 3
_journal_name_full 'Chemical science'
_journal_page_first 964
_journal_page_last 973
_journal_paper_doi 10.1039/d3sc04564a
_journal_volume 15
_journal_year 2024
_chemical_formula_moiety 'C24 H17 N3 O2 Pt, C16 H36 N, C H2 Cl2, Cl'
_chemical_formula_sum 'C41 H55 Cl3 N4 O2 Pt'
_chemical_formula_weight 937.33
_space_group_crystal_system orthorhombic
_space_group_IT_number 29
_space_group_name_Hall 'P 2c -2ac'
_space_group_name_H-M_alt 'P c a 21'
_atom_sites_solution_hydrogens geom
_audit_creation_method SHELXL-2014/7
_audit_update_record
;
2022-03-15 deposited with the CCDC.	2023-12-04 downloaded from the CCDC.
;
_cell_angle_alpha 90
_cell_angle_beta 90
_cell_angle_gamma 90
_cell_formula_units_Z 4
_cell_length_a 28.1013(6)
_cell_length_b 8.2546(2)
_cell_length_c 17.2008(4)
_cell_measurement_reflns_used 40495
_cell_measurement_temperature 90(2)
_cell_measurement_theta_max 29.248
_cell_measurement_theta_min 1.654
_cell_volume 3989.98(16)
_computing_cell_refinement 'Rapid Auto(Rigaku)'
_computing_data_collection 'Rapid Auto(Rigaku)'
_computing_data_reduction 'Rapid Auto(Rigaku)'
_computing_structure_refinement 'SHELXL-2014/7 (Sheldrick, 2014)'
_computing_structure_solution 'SHELXT (Sheldrick, 2014)'
_diffrn_ambient_temperature 90(2)
_diffrn_detector_area_resol_mean 13.33
_diffrn_measured_fraction_theta_full 1.000
_diffrn_measured_fraction_theta_max 1.000
_diffrn_measurement_device_type 'DECTRIS EIGER X 1M'
_diffrn_measurement_method 'Shutterless \w scans'
_diffrn_radiation_monochromator 'Si(111) Channel Cut'
_diffrn_radiation_type Synchrotron
_diffrn_radiation_wavelength 0.81106
_diffrn_reflns_av_R_equivalents 0.0809
_diffrn_reflns_av_unetI/netI 0.0760
_diffrn_reflns_Laue_measured_fraction_full 1.000
_diffrn_reflns_Laue_measured_fraction_max 1.000
_diffrn_reflns_limit_h_max 33
_diffrn_reflns_limit_h_min -33
_diffrn_reflns_limit_k_max 9
_diffrn_reflns_limit_k_min -9
_diffrn_reflns_limit_l_max 20
_diffrn_reflns_limit_l_min -20
_diffrn_reflns_number 40495
_diffrn_reflns_point_group_measured_fraction_full 0.997
_diffrn_reflns_point_group_measured_fraction_max 0.997
_diffrn_reflns_theta_full 29.120
_diffrn_reflns_theta_max 29.248
_diffrn_reflns_theta_min 1.654
_diffrn_source 'synchrotron radiation SPring-8 BL40XU'
_exptl_absorpt_coefficient_mu 5.235
_exptl_absorpt_correction_T_max 1.000
_exptl_absorpt_correction_T_min 0.760
_exptl_absorpt_correction_type multi-scan'
_exptl_absorpt_process_details 'ABSCOR (T.Higashi, 2001)'
_exptl_crystal_colour yellow
_exptl_crystal_density_diffrn 1.560
_exptl_crystal_density_meas ?
_exptl_crystal_description plate
_exptl_crystal_F_000 1896
_exptl_crystal_size_max 0.03
_exptl_crystal_size_mid 0.03
_exptl_crystal_size_min 0.01
_refine_diff_density_max 1.243
_refine_diff_density_min -1.396
_refine_diff_density_rms 0.136
_refine_ls_abs_structure_details
;
 Flack x determined using 2944 quotients [(I+)-(I-)]/[(I+)+(I-)]
 (Parsons, Flack and Wagner, Acta Cryst. B69 (2013) 249-259).
;
_refine_ls_abs_structure_Flack 0.040(5)
_refine_ls_extinction_method none
_refine_ls_goodness_of_fit_ref 1.144
_refine_ls_hydrogen_treatment constr
_refine_ls_matrix_type full
_refine_ls_number_parameters 458
_refine_ls_number_reflns 7272
_refine_ls_number_restraints 1
_refine_ls_restrained_S_all 1.144
_refine_ls_R_factor_all 0.0490
_refine_ls_R_factor_gt 0.0466
_refine_ls_shift/su_max 0.002
_refine_ls_shift/su_mean 0.000
_refine_ls_structure_factor_coef Fsqd
_refine_ls_weighting_details 'w=1/[\s^2^(Fo^2^)+19.7028P] where P=(Fo^2^+2Fc^2^)/3'
_refine_ls_weighting_scheme calc
_refine_ls_wR_factor_gt 0.1060
_refine_ls_wR_factor_ref 0.1074
_reflns_Friedel_coverage 0.923
_reflns_Friedel_fraction_full 0.993
_reflns_Friedel_fraction_max 0.993
_reflns_number_gt 6832
_reflns_number_total 7272
_reflns_threshold_expression 'I > 2\s(I)'
_cod_data_source_file d3sc04564a2.cif
_cod_data_source_block kk-3-1_d
_cod_depositor_comments
;
The following automatic conversions were performed:

data item '_exptl_crystal_density_meas' value 'not measured' was
changed to '?' -- the value is perceived as not measured.

Automatic conversion script
Id: cif_fix_values 8170 2020-07-09 18:12:32Z antanas 

 Adding full bibliography for 1570497--1570509.cif.
;
_cod_database_code 1570503
_shelx_shelxl_version_number 2014/7
_shelx_space_group_comment
;
The symmetry employed for this shelxl refinement is uniquely defined
by the following loop, which should always be used as a source of
symmetry information in preference to the above space-group names.
They are only intended as comments.
;
_shelx_estimated_absorpt_t_min 0.859
_shelx_estimated_absorpt_t_max 0.950

loop_
_space_group_symop_operation_xyz
'x, y, z'
'-x, -y, z+1/2'
'-x+1/2, y, z+1/2'
'x+1/2, -y, z'

loop_
_atom_site_label
_atom_site_type_symbol
_atom_site_fract_x
_atom_site_fract_y
_atom_site_fract_z
_atom_site_U_iso_or_equiv
_atom_site_adp_type
_atom_site_occupancy
_atom_site_site_symmetry_order
_atom_site_calc_flag
_atom_site_refinement_flags_posn
_atom_site_refinement_flags_adp
_atom_site_refinement_flags_occupancy
_atom_site_disorder_assembly
_atom_site_disorder_group
C1 C 0.6409(5) 0.2966(15) 0.9538(7) 0.033(3) Uani 1 1 d . . . . .
H1 H 0.6568 0.3012 1.0025 0.039 Uiso 1 1 calc R U . . .
C2 C 0.5962(5) 0.3573(16) 0.9385(9) 0.038(4) Uani 1 1 d . . . . .
H2 H 0.5758 0.4111 0.9741 0.046 Uiso 1 1 calc R U . . .
C3 C 0.5868(5) 0.3243(16) 0.8606(7) 0.030(3) Uani 1 1 d . . . . .
H3 H 0.5584 0.3511 0.8336 0.036 Uiso 1 1 calc R U . . .
C4 C 0.6259(4) 0.2461(13) 0.8289(6) 0.019(2) Uani 1 1 d . . . . .
C5 C 0.6338(4) 0.1911(12) 0.7514(6) 0.021(2) Uani 1 1 d . . . . .
C6 C 0.6779(4) 0.1339(12) 0.7279(6) 0.016(2) Uani 1 1 d . . . . .
H6 H 0.7013 0.1305 0.7676 0.019 Uiso 1 1 calc R U . . .
C7 C 0.6933(4) 0.0800(12) 0.6546(6) 0.020(2) Uani 1 1 d . . . . .
C8 C 0.7409(4) 0.0320(12) 0.6430(6) 0.015(2) Uani 1 1 d . . . . .
N2 N 0.7606(3) 0.0136(11) 0.5686(5) 0.020(2) Uani 1 1 d . . . . .
H9 H 0.7449 0.0246 0.5246 0.024 Uiso 1 1 calc R U . . .
C10 C 0.8073(4) -0.0234(15) 0.5745(6) 0.026(3) Uani 1 1 d . . . . .
H10 H 0.8286 -0.0399 0.5324 0.031 Uiso 1 1 calc R U . . .
C11 C 0.8187(4) -0.0332(14) 0.6520(7) 0.027(3) Uani 1 1 d . . . . .
H11 H 0.8489 -0.0610 0.6728 0.032 Uiso 1 1 calc R U . . .
C12 C 0.5248(3) 0.1810(11) 0.5863(9) 0.020(2) Uani 1 1 d . . . . .
C13 C 0.4933(4) 0.2392(14) 0.6412(7) 0.027(3) Uani 1 1 d . . . . .
H13 H 0.5045 0.2660 0.6917 0.032 Uiso 1 1 calc R U . . .
C14 C 0.4456(4) 0.2589(15) 0.6233(7) 0.029(2) Uani 1 1 d . . . . .
H14 H 0.4248 0.3018 0.6616 0.035 Uiso 1 1 calc R U . . .
C15 C 0.4273(4) 0.2173(15) 0.5506(8) 0.029(2) Uani 1 1 d . . . . .
H15 H 0.3944 0.2296 0.5395 0.035 Uiso 1 1 calc R U . . .
C16 C 0.4589(4) 0.1567(14) 0.4939(8) 0.030(3) Uani 1 1 d . . . . .
C17 C 0.4443(5) 0.1031(17) 0.4191(8) 0.040(3) Uani 1 1 d . . . . .
H17 H 0.4115 0.1083 0.4058 0.048 Uiso 1 1 calc R U . . .
C18 C 0.4761(4) 0.0441(15) 0.3655(8) 0.032(3) Uani 1 1 d . . . . .
H18 H 0.4651 0.0112 0.3157 0.038 Uiso 1 1 calc R U . . .
C19 C 0.5259(4) 0.0316(12) 0.3839(7) 0.024(3) Uani 1 1 d . . . . .
C20 C 0.5604(5) -0.0206(14) 0.3318(7) 0.032(3) Uani 1 1 d . . . . .
H20 H 0.5523 -0.0521 0.2804 0.039 Uiso 1 1 calc R U . . .
C21 C 0.6072(5) -0.0250(14) 0.3578(7) 0.029(3) Uani 1 1 d . . . . .
H21 H 0.6315 -0.0591 0.3230 0.035 Uiso 1 1 calc R U . . .
C22 C 0.6196(4) 0.0197(12) 0.4341(7) 0.022(2) Uani 1 1 d . . . . .
H22 H 0.6518 0.0135 0.4506 0.026 Uiso 1 1 calc R U . . .
C23 C 0.5395(4) 0.0774(13) 0.4586(7) 0.021(2) Uani 1 1 d . . . . .
C24 C 0.5070(5) 0.1402(13) 0.5132(7) 0.027(3) Uani 1 1 d . . . . .
N1 N 0.6584(3) 0.2296(11) 0.8883(5) 0.024(2) Uani 1 1 d . . . . .
H1A H 0.6864 0.1826 0.8841 0.029 Uiso 1 1 calc R U . . .
C9 C 0.7780(4) 0.0050(14) 0.6947(6) 0.023(2) Uani 1 1 d . . . . .
H2A H 0.7760 0.0114 0.7497 0.027 Uiso 1 1 calc R U . . .
N3 N 0.5860(3) 0.0709(12) 0.4833(5) 0.021(2) Uani 1 1 d . . . . .
O1 O 0.5970(2) 0.1999(9) 0.7071(4) 0.0143(15) Uani 1 1 d . . . . .
O2 O 0.6670(2) 0.0793(7) 0.5922(6) 0.0218(14) Uani 1 1 d . . . . .
Pt1 Pt 0.59456(2) 0.13632(4) 0.59454(4) 0.02067(14) Uani 1 1 d . . . . .
C25 C 0.6573(4) 0.4520(13) 0.4591(6) 0.020(2) Uani 1 1 d . . . . .
H25 H 0.6397 0.3883 0.4985 0.024 Uiso 1 1 calc R U . . .
H25A H 0.6747 0.3743 0.4259 0.024 Uiso 1 1 calc R U . . .
C26 C 0.6214(4) 0.5406(13) 0.4090(7) 0.024(3) Uani 1 1 d . . . . .
H26 H 0.6073 0.6307 0.4393 0.029 Uiso 1 1 calc R U . . .
H26A H 0.6379 0.5877 0.3634 0.029 Uiso 1 1 calc R U . . .
C27 C 0.5821(4) 0.4296(15) 0.3813(8) 0.031(3) Uani 1 1 d . . . . .
H27 H 0.5654 0.3834 0.4269 0.037 Uiso 1 1 calc R U . . .
H27A H 0.5962 0.3388 0.3516 0.037 Uiso 1 1 calc R U . . .
C28 C 0.5464(5) 0.5173(17) 0.3304(8) 0.043(3) Uani 1 1 d . . . . .
H28 H 0.5326 0.6081 0.3594 0.065 Uiso 1 1 calc R U . . .
H28A H 0.5211 0.4422 0.3151 0.065 Uiso 1 1 calc R U . . .
H28B H 0.5624 0.5584 0.2838 0.065 Uiso 1 1 calc R U . . .
C29 C 0.7220(4) 0.6568(14) 0.4418(7) 0.025(3) Uani 1 1 d . . . . .
H29 H 0.7001 0.7327 0.4150 0.030 Uiso 1 1 calc R U . . .
H29A H 0.7457 0.7224 0.4703 0.030 Uiso 1 1 calc R U . . .
C30 C 0.7474(4) 0.5577(14) 0.3816(7) 0.028(3) Uani 1 1 d . . . . .
H30 H 0.7238 0.4955 0.3510 0.033 Uiso 1 1 calc R U . . .
H30A H 0.7688 0.4795 0.4077 0.033 Uiso 1 1 calc R U . . .
C31 C 0.7769(4) 0.6674(15) 0.3262(7) 0.030(3) Uani 1 1 d . . . . .
H31 H 0.7884 0.6014 0.2819 0.036 Uiso 1 1 calc R U . . .
H31A H 0.7560 0.7533 0.3051 0.036 Uiso 1 1 calc R U . . .
C32 C 0.8195(4) 0.7461(17) 0.3660(8) 0.037(3) Uani 1 1 d . . . . .
H32 H 0.8083 0.8233 0.4052 0.055 Uiso 1 1 calc R U . . .
H32A H 0.8388 0.8033 0.3272 0.055 Uiso 1 1 calc R U . . .
H32B H 0.8389 0.6624 0.3911 0.055 Uiso 1 1 calc R U . . .
C33 C 0.7262(4) 0.4441(12) 0.5457(6) 0.021(2) Uani 1 1 d . . . . .
H33 H 0.7072 0.3848 0.5850 0.025 Uiso 1 1 calc R U . . .
H33A H 0.7395 0.3632 0.5092 0.025 Uiso 1 1 calc R U . . .
C34 C 0.7668(4) 0.5290(12) 0.5864(8) 0.024(2) Uani 1 1 d . . . . .
H34 H 0.7551 0.6302 0.6107 0.029 Uiso 1 1 calc R U . . .
H34A H 0.7916 0.5581 0.5480 0.029 Uiso 1 1 calc R U . . .
C35 C 0.7883(4) 0.4175(14) 0.6493(7) 0.024(2) Uani 1 1 d . . . . .
H35 H 0.7639 0.3950 0.6894 0.028 Uiso 1 1 calc R U . . .
H35A H 0.7974 0.3130 0.6253 0.028 Uiso 1 1 calc R U . . .
C36 C 0.8313(5) 0.4914(16) 0.6877(8) 0.039(3) Uani 1 1 d . . . . .
H36 H 0.8563 0.5085 0.6487 0.058 Uiso 1 1 calc R U . . .
H36A H 0.8431 0.4183 0.7282 0.058 Uiso 1 1 calc R U . . .
H36B H 0.8226 0.5956 0.7110 0.058 Uiso 1 1 calc R U . . .
C37 C 0.6683(5) 0.6751(13) 0.5549(6) 0.023(3) Uani 1 1 d . . . . .
H37 H 0.6923 0.7488 0.5775 0.028 Uiso 1 1 calc R U . . .
H37A H 0.6460 0.7419 0.5239 0.028 Uiso 1 1 calc R U . . .
C38 C 0.6408(5) 0.5959(14) 0.6206(6) 0.027(3) Uani 1 1 d . . . . .
H38 H 0.6630 0.5357 0.6547 0.032 Uiso 1 1 calc R U . . .
H38A H 0.6175 0.5180 0.5990 0.032 Uiso 1 1 calc R U . . .
C39 C 0.6146(5) 0.7267(15) 0.6682(7) 0.032(3) Uani 1 1 d . . . . .
H39 H 0.6382 0.7972 0.6943 0.039 Uiso 1 1 calc R U . . .
H39A H 0.5953 0.7949 0.6328 0.039 Uiso 1 1 calc R U . . .
C40 C 0.5828(5) 0.6515(16) 0.7280(8) 0.039(3) Uani 1 1 d . . . . .
H40 H 0.5648 0.5627 0.7043 0.058 Uiso 1 1 calc R U . . .
H40A H 0.5607 0.7334 0.7479 0.058 Uiso 1 1 calc R U . . .
H40B H 0.6022 0.6093 0.7708 0.058 Uiso 1 1 calc R U . . .
N4 N 0.6932(3) 0.5572(10) 0.5007(5) 0.0196(19) Uani 1 1 d . . . . .
Cl1 Cl 0.76462(11) 0.1037(4) 0.89365(18) 0.0318(7) Uani 1 1 d . . . . .
C41 C 0.5151(6) 0.215(2) 1.0776(11) 0.074(7) Uani 1 1 d . . . . .
H41 H 0.5329 0.1642 1.0345 0.089 Uiso 1 1 calc R U . . .
H41A H 0.4920 0.1349 1.0978 0.089 Uiso 1 1 calc R U . . .
Cl2 Cl 0.48434(17) 0.3839(7) 1.0426(3) 0.0719(13) Uani 1 1 d . . . . .
Cl3 Cl 0.5551(2) 0.2700(7) 1.1526(3) 0.0931(17) Uani 1 1 d . . . . .

loop_
_atom_site_aniso_label
_atom_site_aniso_U_11
_atom_site_aniso_U_22
_atom_site_aniso_U_33
_atom_site_aniso_U_23
_atom_site_aniso_U_13
_atom_site_aniso_U_12
C1 0.036(7) 0.039(7) 0.023(6) -0.005(6) 0.003(6) 0.000(6)
C2 0.040(9) 0.039(9) 0.036(8) -0.001(6) 0.018(6) 0.004(6)
C3 0.026(7) 0.037(7) 0.027(7) 0.002(6) 0.001(5) -0.004(6)
C4 0.021(6) 0.019(5) 0.016(5) 0.001(4) 0.005(4) 0.001(4)
C5 0.027(6) 0.010(5) 0.025(6) 0.006(4) 0.002(5) -0.003(5)
C6 0.007(5) 0.022(6) 0.019(6) -0.001(4) -0.006(4) 0.001(4)
C7 0.024(6) 0.016(5) 0.020(5) 0.004(4) 0.001(5) -0.008(5)
C8 0.012(5) 0.013(5) 0.019(5) -0.005(4) 0.004(4) -0.005(4)
N2 0.021(5) 0.023(5) 0.016(5) 0.001(4) 0.000(4) -0.002(4)
C10 0.020(6) 0.037(6) 0.021(7) -0.005(5) 0.009(5) 0.008(5)
C11 0.017(6) 0.035(7) 0.028(6) 0.005(6) -0.003(5) 0.012(5)
C12 0.022(5) 0.011(4) 0.028(6) 0.008(6) 0.004(6) -0.006(4)
C13 0.005(5) 0.036(7) 0.038(7) 0.000(6) 0.006(5) -0.001(5)
C14 0.009(5) 0.031(5) 0.048(5) 0.008(4) -0.003(3) -0.002(4)
C15 0.009(5) 0.031(5) 0.048(5) 0.008(4) -0.003(3) -0.002(4)
C16 0.017(6) 0.032(7) 0.041(8) 0.015(5) -0.016(6) -0.011(5)
C17 0.035(8) 0.045(8) 0.041(8) 0.006(7) -0.014(7) -0.008(7)
C18 0.029(7) 0.029(7) 0.037(7) 0.004(6) -0.021(6) -0.009(5)
C19 0.030(6) 0.014(5) 0.029(6) 0.003(5) -0.011(5) -0.006(5)
C20 0.046(8) 0.021(6) 0.030(7) 0.001(5) -0.017(6) 0.000(6)
C21 0.041(7) 0.023(6) 0.024(6) -0.003(5) -0.006(6) 0.008(5)
C22 0.018(6) 0.016(5) 0.030(6) 0.003(5) -0.008(5) 0.000(4)
C23 0.016(6) 0.017(5) 0.030(6) 0.006(5) -0.004(5) 0.002(4)
C24 0.033(7) 0.015(6) 0.032(7) 0.009(5) 0.004(6) -0.002(5)
N1 0.025(5) 0.025(5) 0.023(5) -0.001(4) -0.001(4) 0.004(4)
C9 0.022(6) 0.033(6) 0.014(5) 0.003(5) 0.000(5) -0.008(5)
N3 0.018(5) 0.024(5) 0.022(5) 0.002(4) -0.004(4) -0.005(4)
O1 0.012(4) 0.014(4) 0.017(4) 0.002(3) -0.004(3) -0.004(3)
O2 0.018(3) 0.022(3) 0.025(3) -0.008(5) -0.011(5) -0.004(3)
Pt1 0.0187(2) 0.0205(2) 0.0229(2) 0.0033(3) -0.0039(3) -0.00143(14)
C25 0.030(6) 0.015(5) 0.016(5) 0.001(4) -0.002(5) -0.007(5)
C26 0.019(6) 0.021(6) 0.033(7) 0.004(5) -0.007(5) -0.001(5)
C27 0.023(6) 0.033(7) 0.037(7) -0.005(6) -0.015(6) 0.002(6)
C28 0.038(8) 0.039(8) 0.053(9) -0.001(7) -0.016(7) 0.000(6)
C29 0.024(6) 0.027(6) 0.024(6) 0.007(5) 0.004(5) 0.000(5)
C30 0.027(6) 0.028(6) 0.028(6) -0.003(5) -0.002(5) -0.002(5)
C31 0.032(7) 0.036(7) 0.021(6) 0.009(5) 0.008(5) 0.001(6)
C32 0.025(7) 0.052(8) 0.033(7) -0.010(6) 0.009(6) -0.009(6)
C33 0.024(6) 0.014(5) 0.024(6) 0.002(4) -0.007(5) 0.001(5)
C34 0.025(5) 0.023(5) 0.026(6) 0.003(6) -0.010(6) -0.007(4)
C35 0.019(6) 0.029(6) 0.024(6) 0.002(5) 0.001(5) -0.001(5)
C36 0.039(8) 0.042(8) 0.035(7) -0.002(6) -0.011(6) -0.010(6)
C37 0.042(7) 0.007(5) 0.021(6) -0.003(4) -0.001(5) 0.001(5)
C38 0.041(7) 0.017(5) 0.022(6) 0.002(4) 0.008(5) -0.003(5)
C39 0.042(8) 0.032(7) 0.022(6) -0.012(5) -0.007(6) -0.001(6)
C40 0.039(8) 0.040(8) 0.038(8) -0.001(6) 0.010(7) 0.003(6)
N4 0.016(5) 0.019(5) 0.024(5) 0.001(4) -0.005(4) -0.004(4)
Cl1 0.0320(17) 0.0309(15) 0.0325(16) -0.0034(13) -0.0103(13) 0.0037(13)
C41 0.066(10) 0.073(11) 0.082(15) -0.043(11) 0.034(11) -0.052(9)
Cl2 0.048(3) 0.105(4) 0.062(3) 0.013(2) 0.011(2) -0.002(2)
Cl3 0.092(4) 0.108(4) 0.079(4) 0.021(3) -0.021(3) -0.003(3)

loop_
_atom_type_symbol
_atom_type_description
_atom_type_scat_dispersion_real
_atom_type_scat_dispersion_imag
_atom_type_scat_source
C C 0.0045 0.0022 'International Tables Vol C Tables 4.2.6.8 and 6.1.1.4'
H H 0.0000 0.0000 'International Tables Vol C Tables 4.2.6.8 and 6.1.1.4'
Cl Cl 0.1813 0.2074 'International Tables Vol C Tables 4.2.6.8 and 6.1.1.4'
N N 0.0085 0.0045 'International Tables Vol C Tables 4.2.6.8 and 6.1.1.4'
O O 0.0146 0.0082 'International Tables Vol C Tables 4.2.6.8 and 6.1.1.4'
Pt Pt -3.3248 10.3721 'International Tables Vol C Tables 4.2.6.8 and 6.1.1.4'

loop_
_geom_angle_atom_site_label_1
_geom_angle_atom_site_label_2
_geom_angle_atom_site_label_3
_geom_angle
_geom_angle_site_symmetry_1
_geom_angle_site_symmetry_3
_geom_angle_publ_flag
N1 C1 C2 108.8(11) . . ?
N1 C1 H1 125.6 . . ?
C2 C1 H1 125.6 . . ?
C1 C2 C3 106.6(12) . . ?
C1 C2 H2 126.7 . . ?
C3 C2 H2 126.7 . . ?
C4 C3 C2 108.6(11) . . ?
C4 C3 H3 125.7 . . ?
C2 C3 H3 125.7 . . ?
N1 C4 C3 106.2(10) . . ?
N1 C4 C5 124.0(10) . . ?
C3 C4 C5 129.8(11) . . ?
O1 C5 C6 124.4(10) . . ?
O1 C5 C4 114.3(10) . . ?
C6 C5 C4 121.4(10) . . ?
C5 C6 C7 130.2(10) . . ?
C5 C6 H6 114.9 . . ?
C7 C6 H6 114.9 . . ?
O2 C7 C6 124.4(10) . . ?
O2 C7 C8 114.9(10) . . ?
C6 C7 C8 120.6(10) . . ?
C9 C8 N2 105.7(8) . . ?
C9 C8 C7 131.9(10) . . ?
N2 C8 C7 122.2(10) . . ?
C10 N2 C8 109.7(8) . . ?
C10 N2 H9 125.1 . . ?
C8 N2 H9 125.1 . . ?
N2 C10 C11 108.3(9) . . ?
N2 C10 H10 125.9 . . ?
C11 C10 H10 125.9 . . ?
C10 C11 C9 107.8(9) . . ?
C10 C11 H11 126.1 . . ?
C9 C11 H11 126.1 . . ?
C13 C12 C24 118.1(10) . . ?
C13 C12 Pt1 130.1(10) . . ?
C24 C12 Pt1 111.7(9) . . ?
C12 C13 C14 120.7(12) . . ?
C12 C13 H13 119.7 . . ?
C14 C13 H13 119.7 . . ?
C13 C14 C15 121.8(12) . . ?
C13 C14 H14 119.1 . . ?
C15 C14 H14 119.1 . . ?
C14 C15 C16 118.4(10) . . ?
C14 C15 H15 120.8 . . ?
C16 C15 H15 120.8 . . ?
C24 C16 C15 118.6(12) . . ?
C24 C16 C17 117.5(13) . . ?
C15 C16 C17 123.8(12) . . ?
C18 C17 C16 122.1(13) . . ?
C18 C17 H17 118.9 . . ?
C16 C17 H17 118.9 . . ?
C17 C18 C19 120.7(11) . . ?
C17 C18 H18 119.7 . . ?
C19 C18 H18 119.7 . . ?
C20 C19 C23 119.2(11) . . ?
C20 C19 C18 124.0(11) . . ?
C23 C19 C18 116.8(11) . . ?
C19 C20 C21 117.4(11) . . ?
C19 C20 H20 121.3 . . ?
C21 C20 H20 121.3 . . ?
C20 C21 C22 121.9(12) . . ?
C20 C21 H21 119.1 . . ?
C22 C21 H21 119.1 . . ?
N3 C22 C21 119.8(10) . . ?
N3 C22 H22 120.1 . . ?
C21 C22 H22 120.1 . . ?
N3 C23 C19 122.4(10) . . ?
N3 C23 C24 115.1(10) . . ?
C19 C23 C24 122.4(11) . . ?
C12 C24 C16 122.4(12) . . ?
C12 C24 C23 117.2(11) . . ?
C16 C24 C23 120.3(12) . . ?
C1 N1 C4 109.7(10) . . ?
C1 N1 H1A 125.1 . . ?
C4 N1 H1A 125.1 . . ?
C8 C9 C11 108.4(10) . . ?
C8 C9 H2A 125.8 . . ?
C11 C9 H2A 125.8 . . ?
C22 N3 C23 119.2(10) . . ?
C22 N3 Pt1 127.2(7) . . ?
C23 N3 Pt1 113.6(7) . . ?
C5 O1 Pt1 125.8(7) . . ?
C7 O2 Pt1 122.4(8) . . ?
C12 Pt1 N3 82.2(5) . . ?
C12 Pt1 O1 93.1(5) . . ?
N3 Pt1 O1 175.0(3) . . ?
C12 Pt1 O2 174.3(5) . . ?
N3 Pt1 O2 92.2(4) . . ?
O1 Pt1 O2 92.5(3) . . ?
N4 C25 C26 115.9(9) . . ?
N4 C25 H25 108.3 . . ?
C26 C25 H25 108.3 . . ?
N4 C25 H25A 108.3 . . ?
C26 C25 H25A 108.3 . . ?
H25 C25 H25A 107.4 . . ?
C27 C26 C25 111.9(9) . . ?
C27 C26 H26 109.2 . . ?
C25 C26 H26 109.2 . . ?
C27 C26 H26A 109.2 . . ?
C25 C26 H26A 109.2 . . ?
H26 C26 H26A 107.9 . . ?
C26 C27 C28 112.1(11) . . ?
C26 C27 H27 109.2 . . ?
C28 C27 H27 109.2 . . ?
C26 C27 H27A 109.2 . . ?
C28 C27 H27A 109.2 . . ?
H27 C27 H27A 107.9 . . ?
C27 C28 H28 109.5 . . ?
C27 C28 H28A 109.5 . . ?
H28 C28 H28A 109.5 . . ?
C27 C28 H28B 109.5 . . ?
H28 C28 H28B 109.5 . . ?
H28A C28 H28B 109.5 . . ?
C30 C29 N4 114.5(9) . . ?
C30 C29 H29 108.6 . . ?
N4 C29 H29 108.6 . . ?
C30 C29 H29A 108.6 . . ?
N4 C29 H29A 108.6 . . ?
H29 C29 H29A 107.6 . . ?
C29 C30 C31 111.1(9) . . ?
C29 C30 H30 109.4 . . ?
C31 C30 H30 109.4 . . ?
C29 C30 H30A 109.4 . . ?
C31 C30 H30A 109.4 . . ?
H30 C30 H30A 108.0 . . ?
C32 C31 C30 113.1(10) . . ?
C32 C31 H31 109.0 . . ?
C30 C31 H31 109.0 . . ?
C32 C31 H31A 109.0 . . ?
C30 C31 H31A 109.0 . . ?
H31 C31 H31A 107.8 . . ?
C31 C32 H32 109.5 . . ?
C31 C32 H32A 109.5 . . ?
H32 C32 H32A 109.5 . . ?
C31 C32 H32B 109.5 . . ?
H32 C32 H32B 109.5 . . ?
H32A C32 H32B 109.5 . . ?
C34 C33 N4 114.2(8) . . ?
C34 C33 H33 108.7 . . ?
N4 C33 H33 108.7 . . ?
C34 C33 H33A 108.7 . . ?
N4 C33 H33A 108.7 . . ?
H33 C33 H33A 107.6 . . ?
C33 C34 C35 110.1(8) . . ?
C33 C34 H34 109.6 . . ?
C35 C34 H34 109.6 . . ?
C33 C34 H34A 109.6 . . ?
C35 C34 H34A 109.6 . . ?
H34 C34 H34A 108.2 . . ?
C36 C35 C34 112.3(9) . . ?
C36 C35 H35 109.2 . . ?
C34 C35 H35 109.2 . . ?
C36 C35 H35A 109.2 . . ?
C34 C35 H35A 109.2 . . ?
H35 C35 H35A 107.9 . . ?
C35 C36 H36 109.5 . . ?
C35 C36 H36A 109.5 . . ?
H36 C36 H36A 109.5 . . ?
C35 C36 H36B 109.5 . . ?
H36 C36 H36B 109.5 . . ?
H36A C36 H36B 109.5 . . ?
C38 C37 N4 114.6(8) . . ?
C38 C37 H37 108.6 . . ?
N4 C37 H37 108.6 . . ?
C38 C37 H37A 108.6 . . ?
N4 C37 H37A 108.6 . . ?
H37 C37 H37A 107.6 . . ?
C37 C38 C39 109.7(9) . . ?
C37 C38 H38 109.7 . . ?
C39 C38 H38 109.7 . . ?
C37 C38 H38A 109.7 . . ?
C39 C38 H38A 109.7 . . ?
H38 C38 H38A 108.2 . . ?
C40 C39 C38 111.1(10) . . ?
C40 C39 H39 109.4 . . ?
C38 C39 H39 109.4 . . ?
C40 C39 H39A 109.4 . . ?
C38 C39 H39A 109.4 . . ?
H39 C39 H39A 108.0 . . ?
C39 C40 H40 109.5 . . ?
C39 C40 H40A 109.5 . . ?
H40 C40 H40A 109.5 . . ?
C39 C40 H40B 109.5 . . ?
H40 C40 H40B 109.5 . . ?
H40A C40 H40B 109.5 . . ?
C25 N4 C37 110.4(8) . . ?
C25 N4 C33 107.1(8) . . ?
C37 N4 C33 111.2(8) . . ?
C25 N4 C29 110.3(8) . . ?
C37 N4 C29 107.8(8) . . ?
C33 N4 C29 110.1(8) . . ?
Cl2 C41 Cl3 111.3(9) . . ?
Cl2 C41 H41 109.4 . . ?
Cl3 C41 H41 109.4 . . ?
Cl2 C41 H41A 109.4 . . ?
Cl3 C41 H41A 109.4 . . ?
H41 C41 H41A 108.0 . . ?

loop_
_geom_bond_atom_site_label_1
_geom_bond_atom_site_label_2
_geom_bond_distance
_geom_bond_site_symmetry_2
_geom_bond_publ_flag
C1 N1 1.348(14) . ?
C1 C2 1.378(18) . ?
C1 H1 0.9500 . ?
C2 C3 1.39(2) . ?
C2 H2 0.9500 . ?
C3 C4 1.386(16) . ?
C3 H3 0.9500 . ?
C4 N1 1.378(14) . ?
C4 C5 1.424(15) . ?
C5 O1 1.287(13) . ?
C5 C6 1.385(15) . ?
C6 C7 1.407(15) . ?
C6 H6 0.9500 . ?
C7 O2 1.304(14) . ?
C7 C8 1.409(15) . ?
C8 C9 1.388(15) . ?
C8 N2 1.403(13) . ?
N2 C10 1.352(14) . ?
N2 H9 0.8800 . ?
C10 C11 1.372(17) . ?
C10 H10 0.9500 . ?
C11 C9 1.396(15) . ?
C11 H11 0.9500 . ?
C12 C13 1.379(17) . ?
C12 C24 1.395(19) . ?
C12 Pt1 2.000(10) . ?
C13 C14 1.386(15) . ?
C13 H13 0.9500 . ?
C14 C15 1.394(17) . ?
C14 H14 0.9500 . ?
C15 C16 1.409(19) . ?
C15 H15 0.9500 . ?
C16 C24 1.400(17) . ?
C16 C17 1.421(18) . ?
C17 C18 1.374(19) . ?
C17 H17 0.9500 . ?
C18 C19 1.440(16) . ?
C18 H18 0.9500 . ?
C19 C20 1.388(18) . ?
C19 C23 1.393(16) . ?
C20 C21 1.389(17) . ?
C20 H20 0.9500 . ?
C21 C22 1.408(16) . ?
C21 H21 0.9500 . ?
C22 N3 1.338(15) . ?
C22 H22 0.9500 . ?
C23 N3 1.373(14) . ?
C23 C24 1.409(17) . ?
N1 H1A 0.8800 . ?
C9 H2A 0.9500 . ?
N3 Pt1 2.002(9) . ?
O1 Pt1 2.007(7) . ?
O2 Pt1 2.090(6) . ?
C25 N4 1.513(13) . ?
C25 C26 1.514(15) . ?
C25 H25 0.9900 . ?
C25 H25A 0.9900 . ?
C26 C27 1.512(16) . ?
C26 H26 0.9900 . ?
C26 H26A 0.9900 . ?
C27 C28 1.515(17) . ?
C27 H27 0.9900 . ?
C27 H27A 0.9900 . ?
C28 H28 0.9800 . ?
C28 H28A 0.9800 . ?
C28 H28B 0.9800 . ?
C29 C30 1.500(16) . ?
C29 N4 1.536(14) . ?
C29 H29 0.9900 . ?
C29 H29A 0.9900 . ?
C30 C31 1.555(16) . ?
C30 H30 0.9900 . ?
C30 H30A 0.9900 . ?
C31 C32 1.524(17) . ?
C31 H31 0.9900 . ?
C31 H31A 0.9900 . ?
C32 H32 0.9800 . ?
C32 H32A 0.9800 . ?
C32 H32B 0.9800 . ?
C33 C34 1.511(14) . ?
C33 N4 1.526(13) . ?
C33 H33 0.9900 . ?
C33 H33A 0.9900 . ?
C34 C35 1.544(15) . ?
C34 H34 0.9900 . ?
C34 H34A 0.9900 . ?
C35 C36 1.506(16) . ?
C35 H35 0.9900 . ?
C35 H35A 0.9900 . ?
C36 H36 0.9800 . ?
C36 H36A 0.9800 . ?
C36 H36B 0.9800 . ?
C37 C38 1.517(15) . ?
C37 N4 1.519(14) . ?
C37 H37 0.9900 . ?
C37 H37A 0.9900 . ?
C38 C39 1.543(16) . ?
C38 H38 0.9900 . ?
C38 H38A 0.9900 . ?
C39 C40 1.495(18) . ?
C39 H39 0.9900 . ?
C39 H39A 0.9900 . ?
C40 H40 0.9800 . ?
C40 H40A 0.9800 . ?
C40 H40B 0.9800 . ?
C41 Cl2 1.75(2) . ?
C41 Cl3 1.769(18) . ?
C41 H41 0.9900 . ?
C41 H41A 0.9900 . ?

loop_
_geom_torsion_atom_site_label_1
_geom_torsion_atom_site_label_2
_geom_torsion_atom_site_label_3
_geom_torsion_atom_site_label_4
_geom_torsion
_geom_torsion_site_symmetry_1
_geom_torsion_site_symmetry_2
_geom_torsion_site_symmetry_3
_geom_torsion_site_symmetry_4
_geom_torsion_publ_flag
N1 C1 C2 C3 0.2(15) . . . . ?
C1 C2 C3 C4 -0.8(15) . . . . ?
C2 C3 C4 N1 1.0(14) . . . . ?
C2 C3 C4 C5 -178.5(11) . . . . ?
N1 C4 C5 O1 172.0(9) . . . . ?
C3 C4 C5 O1 -8.6(17) . . . . ?
N1 C4 C5 C6 -8.1(16) . . . . ?
C3 C4 C5 C6 171.4(11) . . . . ?
O1 C5 C6 C7 2.4(18) . . . . ?
C4 C5 C6 C7 -177.6(10) . . . . ?
C5 C6 C7 O2 2.0(18) . . . . ?
C5 C6 C7 C8 177.6(11) . . . . ?
O2 C7 C8 C9 -174.1(11) . . . . ?
C6 C7 C8 C9 9.8(18) . . . . ?
O2 C7 C8 N2 11.1(15) . . . . ?
C6 C7 C8 N2 -164.9(10) . . . . ?
C9 C8 N2 C10 0.3(13) . . . . ?
C7 C8 N2 C10 176.2(10) . . . . ?
C8 N2 C10 C11 1.2(14) . . . . ?
N2 C10 C11 C9 -2.2(15) . . . . ?
C24 C12 C13 C14 -1.1(16) . . . . ?
Pt1 C12 C13 C14 -178.9(8) . . . . ?
C12 C13 C14 C15 1.6(18) . . . . ?
C13 C14 C15 C16 -1.2(18) . . . . ?
C14 C15 C16 C24 0.2(17) . . . . ?
C14 C15 C16 C17 176.9(11) . . . . ?
C24 C16 C17 C18 -3.0(19) . . . . ?
C15 C16 C17 C18 -179.7(12) . . . . ?
C16 C17 C18 C19 1.1(19) . . . . ?
C17 C18 C19 C20 -177.3(12) . . . . ?
C17 C18 C19 C23 1.8(16) . . . . ?
C23 C19 C20 C21 0.3(16) . . . . ?
C18 C19 C20 C21 179.4(11) . . . . ?
C19 C20 C21 C22 0.7(17) . . . . ?
C20 C21 C22 N3 -1.3(17) . . . . ?
C20 C19 C23 N3 -0.9(16) . . . . ?
C18 C19 C23 N3 179.9(10) . . . . ?
C20 C19 C23 C24 176.3(10) . . . . ?
C18 C19 C23 C24 -2.8(15) . . . . ?
C13 C12 C24 C16 0.1(16) . . . . ?
Pt1 C12 C24 C16 178.4(8) . . . . ?
C13 C12 C24 C23 -178.5(10) . . . . ?
Pt1 C12 C24 C23 -0.3(12) . . . . ?
C15 C16 C24 C12 0.3(16) . . . . ?
C17 C16 C24 C12 -176.6(11) . . . . ?
C15 C16 C24 C23 178.9(10) . . . . ?
C17 C16 C24 C23 2.0(16) . . . . ?
N3 C23 C24 C12 -3.0(14) . . . . ?
C19 C23 C24 C12 179.6(10) . . . . ?
N3 C23 C24 C16 178.4(10) . . . . ?
C19 C23 C24 C16 1.0(16) . . . . ?
C2 C1 N1 C4 0.5(14) . . . . ?
C3 C4 N1 C1 -0.9(13) . . . . ?
C5 C4 N1 C1 178.7(10) . . . . ?
N2 C8 C9 C11 -1.6(13) . . . . ?
C7 C8 C9 C11 -177.0(11) . . . . ?
C10 C11 C9 C8 2.4(14) . . . . ?
C21 C22 N3 C23 0.7(16) . . . . ?
C21 C22 N3 Pt1 178.7(8) . . . . ?
C19 C23 N3 C22 0.4(16) . . . . ?
C24 C23 N3 C22 -177.0(10) . . . . ?
C19 C23 N3 Pt1 -177.9(8) . . . . ?
C24 C23 N3 Pt1 4.7(12) . . . . ?
C6 C5 O1 Pt1 -0.7(14) . . . . ?
C4 C5 O1 Pt1 179.3(7) . . . . ?
C6 C7 O2 Pt1 -6.7(13) . . . . ?
C8 C7 O2 Pt1 177.4(6) . . . . ?
N4 C25 C26 C27 -170.1(10) . . . . ?
C25 C26 C27 C28 -179.4(11) . . . . ?
N4 C29 C30 C31 -178.0(9) . . . . ?
C29 C30 C31 C32 68.8(14) . . . . ?
N4 C33 C34 C35 162.5(9) . . . . ?
C33 C34 C35 C36 175.7(10) . . . . ?
N4 C37 C38 C39 -176.5(10) . . . . ?
C37 C38 C39 C40 173.6(11) . . . . ?
C26 C25 N4 C37 60.1(12) . . . . ?
C26 C25 N4 C33 -178.7(9) . . . . ?
C26 C25 N4 C29 -58.9(12) . . . . ?
C38 C37 N4 C25 63.5(12) . . . . ?
C38 C37 N4 C33 -55.3(12) . . . . ?
C38 C37 N4 C29 -176.0(9) . . . . ?
C34 C33 N4 C25 175.8(9) . . . . ?
C34 C33 N4 C37 -63.5(12) . . . . ?
C34 C33 N4 C29 55.9(12) . . . . ?
C30 C29 N4 C25 -57.0(12) . . . . ?
C30 C29 N4 C37 -177.6(10) . . . . ?
C30 C29 N4 C33 61.0(12) . . . . ?
